data_7215793
loop_
_publ_author_name
'Nandi, Goutam'
'Thakuria, Ranjit'
'Titi, Hatem M.'
'Patra, Ranjan'
'Goldberg, Israel'

_publ_section_title
;
 Synthesis, structure, topology and magnetic properties of new
 coordination polymers based on 5(--Br/--COOH)-substituted nicotinic acid
;
_journal_issue 24
_journal_name_full CrystEngComm
_journal_page_first 5244
_journal_paper_doi 10.1039/c4ce00300d
_journal_volume 16
_journal_year 2014
_chemical_absolute_configuration ad
_chemical_formula_moiety 'C15 H21 Cd N3 O6'
_chemical_formula_sum 'C15 H21 Cd N3 O6'
_chemical_formula_weight 451.75
_chemical_name_systematic
; 
 ? 
;
_space_group_IT_number 4
_symmetry_cell_setting monoclinic
_symmetry_space_group_name_Hall 'P 2yb'
_symmetry_space_group_name_H-M 'P 1 21 1'
_atom_sites_solution_hydrogens geom
_atom_sites_solution_primary direct
_atom_sites_solution_secondary difmap
_audit_creation_method SHELXL-97
_cell_angle_alpha 90.00
_cell_angle_beta 101.7090(16)
_cell_angle_gamma 90.00
_cell_formula_units_Z 4
_cell_length_a 9.2879(3)
_cell_length_b 11.9733(3)
_cell_length_c 16.3513(5)
_cell_measurement_reflns_used 6186
_cell_measurement_temperature 110(2)
_cell_measurement_theta_max 26.37
_cell_measurement_theta_min 2.12
_cell_volume 1780.54(9)
_computing_cell_refinement 'Saint, Bruker-AXS'
_computing_data_collection 'Apex2, Bruker-AXS'
_computing_data_reduction 'Saint, Bruker-AXS'
_computing_structure_refinement 'SHELXL-97 (Sheldrick, 2008)'
_computing_structure_solution 'SHELXTL-2013 (Sheldrick, 2008)'
_diffrn_ambient_temperature 110(2)
_diffrn_detector_area_resol_mean 1.75
_diffrn_measured_fraction_theta_full 0.996
_diffrn_measured_fraction_theta_max 0.996
_diffrn_measurement_device_type 'ApexDuo, Bruker-AXS'
_diffrn_measurement_method '1 deg. \f and \w scans'
_diffrn_radiation_monochromator graphite
_diffrn_radiation_source 'fine-focus sealed tube'
_diffrn_radiation_type MoK\a
_diffrn_radiation_wavelength 0.71073
_diffrn_reflns_av_R_equivalents 0.0249
_diffrn_reflns_av_sigmaI/netI 0.0427
_diffrn_reflns_limit_h_max 9
_diffrn_reflns_limit_h_min -11
_diffrn_reflns_limit_k_max 14
_diffrn_reflns_limit_k_min -14
_diffrn_reflns_limit_l_max 20
_diffrn_reflns_limit_l_min -20
_diffrn_reflns_number 14664
_diffrn_reflns_theta_full 26.37
_diffrn_reflns_theta_max 26.37
_diffrn_reflns_theta_min 2.12
_diffrn_standards_number 0
_exptl_absorpt_coefficient_mu 1.262
_exptl_absorpt_correction_T_max 0.8841
_exptl_absorpt_correction_T_min 0.7687
_exptl_absorpt_correction_type multi-scan
_exptl_absorpt_process_details 'Sadabs, Bruker-AXS'
_exptl_crystal_colour colorless
_exptl_crystal_density_diffrn 1.685
_exptl_crystal_density_method 'not measured'
_exptl_crystal_description prism
_exptl_crystal_F_000 912
_exptl_crystal_size_max 0.22
_exptl_crystal_size_mid 0.18
_exptl_crystal_size_min 0.10
_refine_diff_density_max 0.963
_refine_diff_density_min -0.679
_refine_diff_density_rms 0.106
_refine_ls_abs_structure_details 'Flack H D (1983), Acta Cryst. A39, 876-881'
_refine_ls_abs_structure_Flack -0.03(2)
_refine_ls_extinction_method none
_refine_ls_goodness_of_fit_ref 1.061
_refine_ls_hydrogen_treatment constr
_refine_ls_matrix_type full
_refine_ls_number_parameters 463
_refine_ls_number_reflns 6933
_refine_ls_number_restraints 1
_refine_ls_restrained_S_all 1.061
_refine_ls_R_factor_all 0.0398
_refine_ls_R_factor_gt 0.0328
_refine_ls_shift/su_max 0.049
_refine_ls_shift/su_mean 0.003
_refine_ls_structure_factor_coef Fsqd
_refine_ls_weighting_details 'calc w=1/[\s^2^(Fo^2^)+(0.0091P)^2^+4.5581P] where P=(Fo^2^+2Fc^2^)/3'
_refine_ls_weighting_scheme calc
_refine_ls_wR_factor_gt 0.0653
_refine_ls_wR_factor_ref 0.0685
_reflns_number_gt 6186
_reflns_number_total 6933
_reflns_threshold_expression >2sigma(I)
_cod_data_source_file c4ce00300d1.cif
_cod_data_source_block gt22
_cod_depositor_comments 'Adding full bibliography for 7215786--7215794.cif.'
_cod_original_sg_symbol_H-M 'P 21'
_cod_database_code 7215793

loop_
_symmetry_equiv_pos_as_xyz
'x, y, z'
'-x, y+1/2, -z'

loop_
_atom_site_label
_atom_site_type_symbol
_atom_site_fract_x
_atom_site_fract_y
_atom_site_fract_z
_atom_site_U_iso_or_equiv
_atom_site_adp_type
_atom_site_occupancy
_atom_site_symmetry_multiplicity
_atom_site_calc_flag
_atom_site_refinement_flags
Cd1 Cd -0.06727(3) 0.49945(2) 0.647858(18) 0.01029(7) Uani 1 1 d .
Cd2 Cd 0.36495(3) 0.50636(4) 0.121466(19) 0.01004(7) Uani 1 1 d .
O3 O 0.3224(4) 0.3700(3) 0.2108(2) 0.0199(8) Uani 1 1 d .
O4 O 0.2134(5) 0.5242(3) 0.2376(3) 0.0271(10) Uani 1 1 d .
O5 O 0.4869(4) 0.3677(3) 0.0658(2) 0.0147(7) Uani 1 1 d .
O6 O 0.5380(5) 0.5310(2) 0.0159(3) 0.0205(10) Uani 1 1 d .
O7 O 0.8362(4) 0.5315(3) -0.2113(3) 0.0181(9) Uani 1 1 d .
O8 O 0.9014(4) 0.3689(3) -0.2558(2) 0.0174(8) Uani 1 1 d .
O9 O 0.0273(5) 0.5204(3) 0.5120(2) 0.0311(11) Uani 1 1 d .
O10 O -0.0115(4) 0.3570(3) 0.5642(2) 0.0192(8) Uani 1 1 d .
N11 N 0.1087(4) 0.1891(3) 0.3675(3) 0.0128(9) Uani 1 1 d .
N12 N 0.6849(4) 0.1949(3) -0.0992(2) 0.0093(8) Uani 1 1 d .
C13 C 0.1679(5) 0.2488(4) 0.3129(3) 0.0118(10) Uani 1 1 d .
H13 H 0.1997 0.2102 0.2689 0.034 Uiso 1 1 calc R
C14 C 0.1848(5) 0.3636(4) 0.3175(3) 0.0127(10) Uani 1 1 d .
C15 C 0.1425(5) 0.4197(4) 0.3827(3) 0.0137(10) Uani 1 1 d .
H15 H 0.1550 0.4983 0.3880 0.036 Uiso 1 1 calc R
C16 C 0.0814(5) 0.3600(4) 0.4405(3) 0.0132(10) Uani 1 1 d .
C17 C 0.0660(5) 0.2454(4) 0.4304(3) 0.0132(10) Uani 1 1 d .
H17 H 0.0236 0.2045 0.4693 0.036 Uiso 1 1 calc R
C18 C 0.2436(6) 0.4256(4) 0.2501(3) 0.0148(11) Uani 1 1 d .
C19 C 0.0295(6) 0.4178(4) 0.5109(3) 0.0152(11) Uani 1 1 d .
C20 C 0.7564(5) 0.2520(4) -0.1496(3) 0.0108(10) Uani 1 1 d .
H20 H 0.7993 0.2119 -0.1887 0.033 Uiso 1 1 calc R
C21 C 0.7698(5) 0.3676(4) -0.1464(3) 0.0090(9) Uani 1 1 d .
C22 C 0.7056(5) 0.4268(4) -0.0898(3) 0.0110(10) Uani 1 1 d .
H22 H 0.7136 0.5059 -0.0863 0.033 Uiso 1 1 calc R
C23 C 0.6293(5) 0.3678(3) -0.0384(3) 0.0087(9) Uani 1 1 d .
C24 C 0.6230(5) 0.2525(4) -0.0449(3) 0.0100(9) Uani 1 1 d .
H24 H 0.5726 0.2123 -0.0092 0.032 Uiso 1 1 calc R
C25 C 0.5474(6) 0.4273(4) 0.0194(4) 0.0145(12) Uani 1 1 d .
C26 C 0.8426(6) 0.4291(4) -0.2081(3) 0.0124(11) Uani 1 1 d .
O27 O 0.1768(4) 0.5160(4) 0.7026(2) 0.0250(9) Uani 1 1 d .
C28 C 0.2558(6) 0.5781(4) 0.7543(3) 0.0193(11) Uani 1 1 d .
C29 C 0.1901(6) 0.6462(5) 0.8158(4) 0.0273(14) Uani 1 1 d .
H29A H 0.0887 0.6220 0.8139 0.041 Uiso 1 1 calc R
H29B H 0.1909 0.7254 0.8011 0.041 Uiso 1 1 calc R
H29C H 0.2483 0.6351 0.8723 0.041 Uiso 1 1 calc R
N30 N 0.3988(4) 0.5863(3) 0.7566(3) 0.0156(9) Uani 1 1 d .
C31 C 0.4645(5) 0.5212(4) 0.6980(3) 0.0230(12) Uani 1 1 d .
H31A H 0.5026 0.4507 0.7242 0.035 Uiso 1 1 calc R
H31B H 0.5452 0.5637 0.6826 0.035 Uiso 1 1 calc R
H31C H 0.3898 0.5055 0.6477 0.035 Uiso 1 1 calc R
C32 C 0.4955(6) 0.6569(4) 0.8168(4) 0.0254(13) Uani 1 1 d .
H32A H 0.4595 0.7341 0.8115 0.038 Uiso 1 1 calc R
H32B H 0.5954 0.6543 0.8059 0.038 Uiso 1 1 calc R
H32C H 0.4966 0.6299 0.8735 0.038 Uiso 1 1 calc R
O34 O -0.3119(4) 0.4625(3) 0.5801(2) 0.0262(9) Uani 1 1 d .
C35 C -0.3391(7) 0.3735(7) 0.5362(5) 0.0478(19) Uani 1 1 d .
C36 C -0.3229(8) 0.2569(5) 0.5807(5) 0.0476(19) Uani 1 1 d .
H36A H -0.4195 0.2209 0.5731 0.071 Uiso 1 1 calc R
H36B H -0.2830 0.2672 0.6405 0.071 Uiso 1 1 calc R
H36C H -0.2561 0.2098 0.5565 0.071 Uiso 1 1 calc R
N37 N -0.3878(7) 0.3755(6) 0.4609(4) 0.0612(19) Uani 1 1 d .
C38 C -0.3965(10) 0.4881(8) 0.4215(4) 0.074(2) Uani 1 1 d .
H38A H -0.4149 0.5443 0.4618 0.110 Uiso 1 1 calc R
H38B H -0.4768 0.4893 0.3723 0.110 Uiso 1 1 calc R
H38C H -0.3035 0.5048 0.4046 0.110 Uiso 1 1 calc R
C39 C -0.4130(10) 0.2724(8) 0.4088(6) 0.085(3) Uani 1 1 d .
H39A H -0.3181 0.2384 0.4059 0.128 Uiso 1 1 calc R
H39B H -0.4656 0.2916 0.3523 0.128 Uiso 1 1 calc R
H39C H -0.4717 0.2193 0.4339 0.128 Uiso 1 1 calc R
O40 O 0.5558(4) 0.5744(3) 0.2197(3) 0.0290(9) Uani 1 1 d .
C41 C 0.6907(7) 0.5706(4) 0.2388(4) 0.0244(13) Uani 1 1 d .
C42 C 0.7745(7) 0.4682(4) 0.2177(4) 0.0340(15) Uani 1 1 d .
H42A H 0.7049 0.4139 0.1870 0.051 Uiso 1 1 calc R
H42B H 0.8283 0.4340 0.2695 0.051 Uiso 1 1 calc R
H42C H 0.8442 0.4909 0.1832 0.051 Uiso 1 1 calc R
N43 N 0.7702(5) 0.6518(4) 0.2791(3) 0.0239(10) Uani 1 1 d .
C44 C 0.9286(6) 0.6489(4) 0.3093(4) 0.0244(12) Uani 1 1 d .
H44A H 0.9506 0.6227 0.3673 0.037 Uiso 1 1 calc R
H44B H 0.9691 0.7240 0.3064 0.037 Uiso 1 1 calc R
H44C H 0.9729 0.5979 0.2745 0.037 Uiso 1 1 calc R
C45 C 0.6930(7) 0.7488(4) 0.3056(4) 0.0319(14) Uani 1 1 d .
H45A H 0.5979 0.7584 0.2674 0.048 Uiso 1 1 calc R
H45B H 0.7526 0.8162 0.3047 0.048 Uiso 1 1 calc R
H45C H 0.6773 0.7364 0.3624 0.048 Uiso 1 1 calc R
O46 O 0.1642(4) 0.4551(3) 0.0178(2) 0.0274(9) Uani 1 1 d .
C47 C 0.1504(10) 0.3636(6) -0.0136(7) 0.080(5) Uani 1 1 d .
C48 C 0.2328(7) 0.3580(7) -0.1067(4) 0.0465(19) Uani 1 1 d .
H48A H 0.2991 0.2937 -0.1026 0.070 Uiso 1 1 calc R
H48B H 0.2883 0.4268 -0.1104 0.070 Uiso 1 1 calc R
H48C H 0.1548 0.3506 -0.1567 0.070 Uiso 1 1 calc R
N49 N 0.1171(8) 0.2810(5) -0.0227(6) 0.088(3) Uani 1 1 d .
C50 C 0.1078(6) 0.1723(4) -0.0582(4) 0.0303(14) Uani 1 1 d .
H50A H 0.0699 0.1775 -0.1186 0.045 Uiso 1 1 calc R
H50B H 0.0413 0.1263 -0.0328 0.045 Uiso 1 1 calc R
H50C H 0.2057 0.1382 -0.0477 0.045 Uiso 1 1 calc R
C51 C 0.0360(7) 0.2828(7) 0.0677(4) 0.050(2) Uani 1 1 d .
H51A H 0.0458 0.3576 0.0925 0.076 Uiso 1 1 calc R
H51B H 0.0862 0.2285 0.1086 0.076 Uiso 1 1 calc R
H51C H -0.0684 0.2632 0.0516 0.076 Uiso 1 1 calc R

loop_
_atom_site_aniso_label
_atom_site_aniso_U_11
_atom_site_aniso_U_22
_atom_site_aniso_U_33
_atom_site_aniso_U_23
_atom_site_aniso_U_13
_atom_site_aniso_U_12
Cd1 0.01635(16) 0.00690(13) 0.01036(15) -0.00070(19) 0.00918(12) -0.00067(19)
Cd2 0.01509(16) 0.00643(13) 0.01098(15) 0.00006(17) 0.00828(12) 0.00023(18)
O3 0.030(2) 0.0162(16) 0.019(2) 0.0019(15) 0.0191(17) 0.0017(15)
O4 0.049(2) 0.009(2) 0.033(2) 0.0098(17) 0.0329(19) 0.0055(17)
O5 0.0203(19) 0.0155(16) 0.0120(18) 0.0002(14) 0.0118(15) -0.0030(14)
O6 0.032(2) 0.0090(19) 0.027(2) 0.0001(15) 0.0204(18) 0.0044(15)
O7 0.0178(19) 0.014(2) 0.026(2) 0.0077(15) 0.0136(16) 0.0026(14)
O8 0.025(2) 0.0177(16) 0.0131(18) -0.0002(14) 0.0130(16) -0.0010(14)
O9 0.073(3) 0.007(2) 0.024(2) 0.0008(17) 0.036(2) 0.0054(19)
O10 0.032(2) 0.0141(16) 0.017(2) -0.0013(15) 0.0167(17) 0.0001(15)
N11 0.020(2) 0.0076(17) 0.014(2) 0.0017(16) 0.0098(18) 0.0024(15)
N12 0.015(2) 0.0054(16) 0.008(2) -0.0002(15) 0.0042(17) -0.0006(15)
C13 0.015(3) 0.015(2) 0.008(2) -0.0012(19) 0.008(2) 0.0026(19)
C14 0.016(3) 0.009(2) 0.015(3) 0.0025(19) 0.008(2) 0.0018(18)
C15 0.019(3) 0.0096(19) 0.014(3) -0.0031(19) 0.006(2) -0.0041(19)
C16 0.019(3) 0.011(2) 0.011(3) -0.0006(19) 0.007(2) 0.0026(18)
C17 0.018(3) 0.011(2) 0.011(2) 0.0002(19) 0.006(2) -0.0004(19)
C18 0.022(3) 0.011(2) 0.012(3) 0.000(2) 0.006(2) -0.007(2)
C19 0.021(3) 0.019(2) 0.006(3) -0.002(2) 0.005(2) 0.001(2)
C20 0.009(2) 0.013(2) 0.012(2) -0.0008(19) 0.0054(19) -0.0001(18)
C21 0.007(2) 0.011(2) 0.011(2) -0.0005(18) 0.0060(19) 0.0008(17)
C22 0.013(2) 0.0083(19) 0.013(2) -0.0014(18) 0.007(2) -0.0018(17)
C23 0.009(2) 0.010(2) 0.009(2) -0.0018(17) 0.0050(19) -0.0015(17)
C24 0.011(2) 0.014(2) 0.006(2) 0.0043(18) 0.0052(19) 0.0004(18)
C25 0.014(3) 0.013(2) 0.017(3) -0.003(2) 0.004(2) 0.003(2)
C26 0.013(3) 0.016(2) 0.008(3) 0.002(2) 0.002(2) -0.004(2)
O27 0.0162(16) 0.026(2) 0.0342(19) -0.016(2) 0.0071(14) -0.0029(18)
C28 0.017(3) 0.016(2) 0.028(3) -0.004(2) 0.009(2) -0.005(2)
C29 0.019(3) 0.026(3) 0.040(4) -0.020(3) 0.014(3) -0.003(2)
N30 0.013(2) 0.0128(18) 0.021(2) -0.0041(18) 0.0038(19) -0.0049(16)
C31 0.018(2) 0.025(3) 0.027(3) -0.006(2) 0.008(2) -0.003(2)
C32 0.023(3) 0.022(3) 0.027(3) -0.007(2) -0.002(3) -0.005(2)
O34 0.022(2) 0.030(2) 0.026(2) -0.0098(16) 0.0051(17) -0.0061(15)
C35 0.027(4) 0.085(6) 0.032(4) -0.012(4) 0.008(3) 0.011(4)
C36 0.060(5) 0.031(3) 0.047(5) 0.004(3) -0.001(4) -0.013(3)
N37 0.055(4) 0.076(5) 0.049(4) -0.022(4) 0.000(3) 0.005(4)
C38 0.125(7) 0.057(5) 0.036(4) 0.011(5) 0.011(4) 0.015(6)
C39 0.074(7) 0.100(7) 0.074(7) -0.063(6) -0.005(5) 0.004(5)
O40 0.017(2) 0.038(2) 0.029(2) -0.0047(19) -0.0023(18) -0.0045(17)
C41 0.032(4) 0.020(3) 0.018(3) 0.002(2) -0.004(3) -0.004(2)
C42 0.044(4) 0.018(3) 0.036(4) -0.006(2) -0.001(3) 0.003(2)
N43 0.026(3) 0.023(2) 0.024(3) -0.002(2) 0.007(2) -0.0031(19)
C44 0.019(3) 0.023(3) 0.031(3) -0.002(2) 0.004(2) -0.001(2)
C45 0.035(4) 0.023(3) 0.040(4) -0.005(3) 0.014(3) 0.001(3)
O46 0.025(2) 0.0231(18) 0.029(2) -0.0079(17) -0.0069(18) 0.0028(15)
C47 0.080(7) 0.031(4) 0.099(11) -0.035(5) -0.055(7) 0.028(4)
C48 0.028(4) 0.092(6) 0.022(3) 0.014(4) 0.010(3) 0.003(4)
N49 0.065(5) 0.033(3) 0.131(7) -0.038(4) -0.067(5) 0.021(3)
C50 0.026(3) 0.020(3) 0.042(4) -0.010(3) 0.000(3) 0.002(2)
C51 0.029(4) 0.091(6) 0.030(4) 0.021(4) 0.004(3) -0.016(4)

loop_
_atom_type_symbol
_atom_type_description
_atom_type_scat_dispersion_real
_atom_type_scat_dispersion_imag
_atom_type_scat_source
C C 0.0033 0.0016 'International Tables Vol C Tables 4.2.6.8 and 6.1.1.4'
H H 0.0000 0.0000 'International Tables Vol C Tables 4.2.6.8 and 6.1.1.4'
N N 0.0061 0.0033 'International Tables Vol C Tables 4.2.6.8 and 6.1.1.4'
O O 0.0106 0.0060 'International Tables Vol C Tables 4.2.6.8 and 6.1.1.4'
Cd Cd -0.8075 1.2024 'International Tables Vol C Tables 4.2.6.8 and 6.1.1.4'

loop_
_geom_angle_atom_site_label_1
_geom_angle_atom_site_label_2
_geom_angle_atom_site_label_3
_geom_angle
_geom_angle_site_symmetry_1
_geom_angle_site_symmetry_3
O27 Cd1 O8 92.56(14) . 1_456
O27 Cd1 N11 95.05(15) . 2_556
O8 Cd1 N11 135.08(13) 1_456 2_556
O27 Cd1 O10 88.41(13) . .
O8 Cd1 O10 88.75(12) 1_456 .
N11 Cd1 O10 135.60(13) 2_556 .
O27 Cd1 O34 172.30(14) . .
O8 Cd1 O34 87.15(13) 1_456 .
N11 Cd1 O34 90.56(14) 2_556 .
O10 Cd1 O34 83.90(13) . .
O27 Cd1 O9 80.97(14) . .
O8 Cd1 O9 141.33(11) 1_456 .
N11 Cd1 O9 83.58(12) 2_556 .
O10 Cd1 O9 53.22(11) . .
O34 Cd1 O9 94.46(14) . .
O27 Cd1 C19 83.54(14) . .
O8 Cd1 C19 115.27(13) 1_456 .
N11 Cd1 C19 109.57(14) 2_556 .
O10 Cd1 C19 26.85(13) . .
O34 Cd1 C19 89.62(14) . .
O9 Cd1 C19 26.38(14) . .
O3 Cd2 O40 90.89(14) . .
O3 Cd2 O5 84.26(12) . .
O40 Cd2 O5 99.29(14) . .
O3 Cd2 N12 138.03(13) . 2_655
O40 Cd2 N12 82.27(14) . 2_655
O5 Cd2 N12 137.69(12) . 2_655
O3 Cd2 O46 93.46(14) . .
O40 Cd2 O46 174.38(15) . .
O5 Cd2 O46 84.70(13) . .
N12 Cd2 O46 92.12(13) 2_655 .
O3 Cd2 O4 53.03(11) . .
O40 Cd2 O4 85.11(15) . .
O5 Cd2 O4 137.23(11) . .
N12 Cd2 O4 85.07(12) 2_655 .
O46 Cd2 O4 94.67(14) . .
O3 Cd2 O6 135.83(11) . .
O40 Cd2 O6 86.02(14) . .
O5 Cd2 O6 53.07(10) . .
N12 Cd2 O6 85.18(12) 2_655 .
O46 Cd2 O6 93.32(14) . .
O4 Cd2 O6 167.60(11) . .
O3 Cd2 C18 26.86(13) . .
O40 Cd2 C18 88.14(15) . .
O5 Cd2 C18 111.07(14) . .
N12 Cd2 C18 111.24(14) 2_655 .
O46 Cd2 C18 94.13(15) . .
O4 Cd2 C18 26.18(14) . .
O6 Cd2 C18 161.67(13) . .
C18 O3 Cd2 98.2(3) . .
C18 O4 Cd2 84.4(4) . .
C25 O5 Cd2 98.4(3) . .
C25 O6 Cd2 84.5(4) . .
C26 O8 Cd1 99.6(3) . 1_654
C19 O9 Cd1 85.7(3) . .
C19 O10 Cd1 96.9(3) . .
C13 N11 C17 117.5(4) . .
C13 N11 Cd1 122.1(3) . 2_546
C17 N11 Cd1 120.3(3) . 2_546
C24 N12 C20 118.3(4) . .
C24 N12 Cd2 120.4(3) . 2_645
C20 N12 Cd2 120.4(3) . 2_645
N11 C13 C14 123.2(4) . .
C15 C14 C13 118.6(4) . .
C15 C14 C18 121.5(4) . .
C13 C14 C18 119.9(4) . .
C14 C15 C16 119.5(4) . .
C17 C16 C15 118.2(4) . .
C17 C16 C19 120.4(4) . .
C15 C16 C19 121.4(4) . .
N11 C17 C16 123.0(4) . .
O4 C18 O3 124.3(5) . .
O4 C18 C14 119.3(5) . .
O3 C18 C14 116.4(4) . .
O4 C18 Cd2 69.4(3) . .
O3 C18 Cd2 54.9(2) . .
C14 C18 Cd2 171.2(4) . .
O9 C19 O10 124.2(5) . .
O9 C19 C16 118.7(5) . .
O10 C19 C16 117.1(4) . .
O9 C19 Cd1 67.9(3) . .
O10 C19 Cd1 56.3(2) . .
C16 C19 Cd1 173.3(3) . .
N12 C20 C21 122.4(4) . .
C20 C21 C22 119.0(4) . .
C20 C21 C26 120.5(4) . .
C22 C21 C26 120.2(4) . .
C21 C22 C23 118.7(4) . .
C24 C23 C22 118.5(4) . .
C24 C23 C25 120.0(4) . .
C22 C23 C25 121.4(4) . .
N12 C24 C23 123.1(4) . .
O6 C25 O5 124.0(6) . .
O6 C25 C23 118.8(5) . .
O5 C25 C23 117.1(4) . .
O7 C26 O8 124.5(6) . .
O7 C26 C21 119.3(6) . .
O8 C26 C21 116.1(4) . .
C28 O27 Cd1 136.3(3) . .
O27 C28 N30 120.8(5) . .
O27 C28 C29 120.6(5) . .
N30 C28 C29 118.5(4) . .
C28 N30 C32 122.6(4) . .
C28 N30 C31 119.4(4) . .
C32 N30 C31 118.0(4) . .
C35 O34 Cd1 118.8(4) . .
N37 C35 O34 122.6(8) . .
N37 C35 C36 117.8(7) . .
O34 C35 C36 119.4(6) . .
C35 N37 C38 115.4(7) . .
C35 N37 C39 122.8(8) . .
C38 N37 C39 121.0(7) . .
C41 O40 Cd2 140.4(4) . .
O40 C41 N43 122.8(5) . .
O40 C41 C42 120.8(5) . .
N43 C41 C42 116.5(5) . .
C41 N43 C44 125.4(5) . .
C41 N43 C45 118.2(5) . .
C44 N43 C45 116.0(4) . .
C47 O46 Cd2 123.3(4) . .
N49 C47 O46 158.5(17) . .
N49 C47 C48 90.4(10) . .
O46 C47 C48 111.1(9) . .
C47 N49 C50 157.5(14) . .
C47 N49 C51 91.9(11) . .
C50 N49 C51 110.3(7) . .

loop_
_geom_bond_atom_site_label_1
_geom_bond_atom_site_label_2
_geom_bond_distance
_geom_bond_site_symmetry_2
Cd1 O27 2.270(3) .
Cd1 O8 2.279(3) 1_456
Cd1 N11 2.309(4) 2_556
Cd1 O10 2.309(3) .
Cd1 O34 2.359(4) .
Cd1 O9 2.561(4) .
Cd1 C19 2.756(5) .
Cd2 O3 2.278(3) .
Cd2 O40 2.287(4) .
Cd2 O5 2.300(3) .
Cd2 N12 2.318(3) 2_655
Cd2 O46 2.333(4) .
Cd2 O4 2.592(4) .
Cd2 O6 2.603(4) .
Cd2 C18 2.755(5) .
O3 C18 1.258(6) .
O4 C18 1.221(6) .
O5 C25 1.254(7) .
O6 C25 1.245(6) .
O7 C26 1.227(6) .
O8 C26 1.265(6) .
O8 Cd1 2.279(3) 1_654
O9 C19 1.228(7) .
O10 C19 1.254(6) .
N11 C13 1.345(6) .
N11 C17 1.354(6) .
N11 Cd1 2.309(4) 2_546
N12 C24 1.343(6) .
N12 C20 1.345(6) .
N12 Cd2 2.318(3) 2_645
C13 C14 1.384(6) .
C14 C15 1.382(7) .
C14 C18 1.520(7) .
C15 C16 1.394(7) .
C16 C17 1.386(6) .
C16 C19 1.504(7) .
C20 C21 1.389(6) .
C21 C22 1.392(6) .
C21 C26 1.515(7) .
C22 C23 1.397(6) .
C23 C24 1.385(6) .
C23 C25 1.506(7) .
O27 C28 1.246(6) .
C28 N30 1.325(6) .
C28 C29 1.515(7) .
N30 C32 1.460(6) .
N30 C31 1.462(6) .
O34 C35 1.281(8) .
C35 N37 1.222(9) .
C35 C36 1.568(10) .
N37 C38 1.489(11) .
N37 C39 1.492(9) .
O40 C41 1.228(7) .
C41 N43 1.315(7) .
C41 C42 1.529(7) .
N43 C44 1.454(7) .
N43 C45 1.476(7) .
O46 C47 1.206(8) .
C47 N49 1.038(9) .
C47 C48 1.838(15) .
N49 C50 1.420(7) .
N49 C51 1.791(12) .
